data_4306374
loop_
_publ_author_name
'Peter Nockemann'
'Ben Thijs'
'Tatjana N. Parac-Vogt'
'Kristof Van Hecke'
'Luc Van Meervelt'
'Bernard Tinant'
'Ingo Hartenbach'
'Thomas Schleid'
'Vu Thi Ngan'
'Minh Tho Nguyen'
'Koen Binnemans'

_publ_section_title
;
Carboxyl-Functionalized Task-Specific Ionic Liquids for Solubilizing Metal
Oxides
;
_journal_name_full 'Inorganic Chemistry'
_journal_page_first 9987
_journal_page_last 9999
_journal_paper_doi 10.1021/ic801213z
_journal_volume 47
_journal_year 2008
_chemical_formula_moiety 'C14 H14 Cd N2 O6, 2(C2 F6 N O4 S2)'
_chemical_formula_sum 'C18 H14 Cd F12 N4 O14 S4'
_chemical_formula_weight 979.02
_chemical_name_systematic
; 
 ? 
;
_space_group_IT_number 14
_symmetry_cell_setting monoclinic
_symmetry_space_group_name_Hall '-P 2yn'
_symmetry_space_group_name_H-M 'P 1 21/n 1'
_atom_sites_solution_hydrogens geom
_atom_sites_solution_primary direct
_atom_sites_solution_secondary difmap
_audit_creation_method SHELXL-97
_cell_angle_alpha 90.00
_cell_angle_beta 103.20(3)
_cell_angle_gamma 90.00
_cell_formula_units_Z 4
_cell_length_a 7.8760(16)
_cell_length_b 26.280(5)
_cell_length_c 16.588(3)
_cell_measurement_temperature 293(2)
_cell_volume 3342.7(12)
_computing_cell_refinement MAR
_computing_data_collection MAR
_computing_data_reduction MARHKL
_computing_structure_refinement 'SHELXL-97 (Sheldrick, 1997)'
_computing_structure_solution 'SHELXS-97 (Sheldrick, 1990)'
_diffrn_ambient_temperature 293(2)
_diffrn_detector_area_resol_mean 6.66
_diffrn_measured_fraction_theta_full 0.927
_diffrn_measured_fraction_theta_max 0.927
_diffrn_measurement_device_type 'MAR345 IP'
_diffrn_measurement_method '101 images, \D\f 3\%'
_diffrn_radiation_monochromator graphite
_diffrn_radiation_source 'RU200 rotating anode'
_diffrn_radiation_type MoK\a
_diffrn_radiation_wavelength 0.71073
_diffrn_reflns_av_R_equivalents 0.055
_diffrn_reflns_av_sigmaI/netI 0.0401
_diffrn_reflns_limit_h_max 8
_diffrn_reflns_limit_h_min -8
_diffrn_reflns_limit_k_max 30
_diffrn_reflns_limit_k_min -30
_diffrn_reflns_limit_l_max 19
_diffrn_reflns_limit_l_min -19
_diffrn_reflns_number 25172
_diffrn_reflns_theta_full 24.42
_diffrn_reflns_theta_max 24.42
_diffrn_reflns_theta_min 3.43
_exptl_absorpt_coefficient_mu 1.038
_exptl_absorpt_correction_type none
_exptl_crystal_colour colourless
_exptl_crystal_density_diffrn 1.945
_exptl_crystal_density_method 'not measured'
_exptl_crystal_description block
_exptl_crystal_F_000 1928
_exptl_crystal_size_max 0.18
_exptl_crystal_size_mid 0.15
_exptl_crystal_size_min 0.1
_refine_diff_density_max 0.744
_refine_diff_density_min -0.673
_refine_diff_density_rms 0.140
_refine_ls_extinction_method none
_refine_ls_goodness_of_fit_ref 1.100
_refine_ls_hydrogen_treatment constr
_refine_ls_matrix_type full
_refine_ls_number_parameters 580
_refine_ls_number_reflns 5111
_refine_ls_number_restraints 152
_refine_ls_restrained_S_all 1.154
_refine_ls_R_factor_all 0.0546
_refine_ls_R_factor_gt 0.0456
_refine_ls_shift/su_max 0.001
_refine_ls_shift/su_mean 0.000
_refine_ls_structure_factor_coef Fsqd
_refine_ls_weighting_details 'calc w=1/[\s^2^(Fo^2^)+(0.0470P)^2^+12.3573P] where P=(Fo^2^+2Fc^2^)/3'
_refine_ls_weighting_scheme calc
_refine_ls_wR_factor_gt 0.1183
_refine_ls_wR_factor_ref 0.1256
_reflns_number_gt 4424
_reflns_number_total 5111
_reflns_threshold_expression >2sigma(I)
_cod_data_source_file ic801213z_si_001.cif
_cod_data_source_block btcdpir
_cod_original_sg_symbol_H-M 'P 21/n'
_cod_database_code 4306374

loop_
_symmetry_equiv_pos_as_xyz
'x, y, z'
'-x+1/2, y+1/2, -z+1/2'
'-x, -y, -z'
'x-1/2, -y-1/2, z-1/2'

loop_
_atom_site_label
_atom_site_type_symbol
_atom_site_fract_x
_atom_site_fract_y
_atom_site_fract_z
_atom_site_U_iso_or_equiv
_atom_site_adp_type
_atom_site_occupancy
_atom_site_symmetry_multiplicity
_atom_site_calc_flag
_atom_site_refinement_flags
_atom_site_disorder_assembly
_atom_site_disorder_group
C1 C 0.1823(7) 0.1871(2) 0.3471(4) 0.0594(16) Uani 1 1 d . . .
H1 H 0.1842 0.1688 0.2993 0.071 Uiso 1 1 calc R . .
C2 C 0.0640(8) 0.2250(3) 0.3445(5) 0.082(2) Uani 1 1 d . . .
H2 H -0.0158 0.2323 0.2952 0.098 Uiso 1 1 calc R . .
C3 C 0.0626(8) 0.2515(2) 0.4125(6) 0.084(2) Uani 1 1 d . . .
H3 H -0.0169 0.2779 0.4103 0.100 Uiso 1 1 calc R . .
C4 C 0.1766(9) 0.2403(3) 0.4855(5) 0.083(2) Uani 1 1 d . . .
H4 H 0.1746 0.2586 0.5334 0.100 Uiso 1 1 calc R . .
C5 C 0.2945(7) 0.2015(2) 0.4869(4) 0.0564(15) Uani 1 1 d . . .
H5 H 0.3732 0.1932 0.5360 0.068 Uiso 1 1 calc R . .
C6 C 0.4208(6) 0.13428(17) 0.4213(4) 0.0490(13) Uani 1 1 d . . .
H6A H 0.5295 0.1436 0.4592 0.059 Uiso 1 1 calc R . .
H6B H 0.4446 0.1297 0.3669 0.059 Uiso 1 1 calc R . .
C7 C 0.3565(6) 0.08405(16) 0.4494(3) 0.0337(10) Uani 1 1 d . . .
C8 C 1.4206(7) 0.10659(19) 0.7556(3) 0.0463(13) Uani 1 1 d . . .
H8 H 1.3984 0.1216 0.7035 0.056 Uiso 1 1 calc R . .
C9 C 1.5636(7) 0.1205(2) 0.8135(3) 0.0596(15) Uani 1 1 d . . .
H9 H 1.6384 0.1454 0.8017 0.072 Uiso 1 1 calc R . .
C10 C 1.5969(7) 0.0976(2) 0.8897(3) 0.0618(16) Uani 1 1 d . . .
H10 H 1.6957 0.1065 0.9297 0.074 Uiso 1 1 calc R . .
C11 C 1.4850(7) 0.0619(2) 0.9066(3) 0.0553(15) Uani 1 1 d . . .
H11 H 1.5063 0.0465 0.9584 0.066 Uiso 1 1 calc R . .
C12 C 1.3426(6) 0.04883(18) 0.8476(3) 0.0415(12) Uani 1 1 d . . .
H12 H 1.2665 0.0242 0.8590 0.050 Uiso 1 1 calc R . .
C13 C 1.1530(5) 0.05775(18) 0.7087(3) 0.0370(11) Uani 1 1 d . . .
H13A H 1.0907 0.0887 0.6882 0.044 Uiso 1 1 calc R . .
H13B H 1.0769 0.0372 0.7340 0.044 Uiso 1 1 calc R . .
C14 C 1.1931(5) 0.02864(15) 0.6362(3) 0.0314(10) Uani 1 1 d . . .
C15 C 1.0569(6) 0.16703(19) 0.8771(3) 0.0454(12) Uani 1 1 d . . .
C16 C 0.7737(9) 0.2493(2) 0.5966(4) 0.0678(18) Uani 1 1 d . . .
C17 C 0.7145(4) 0.11056(11) 0.2376(2) 0.0671(17) Uani 1 1 d D . .
C18 C 1.1853(4) 0.06638(12) 0.0856(3) 0.0745(19) Uani 1 1 d D . .
N1 N 0.2959(5) 0.17577(13) 0.4176(2) 0.0377(9) Uani 1 1 d . . .
N2 N 1.3102(5) 0.07131(13) 0.7725(2) 0.0327(9) Uani 1 1 d . . .
N3 N 0.8570(5) 0.20692(19) 0.7455(3) 0.0540(12) Uani 1 1 d . . .
N4A N 1.0032(10) 0.1103(3) 0.1856(5) 0.057(2) Uani 0.590(4) 1 d P A 1
O11A O 0.7848(15) 0.16899(18) 0.1271(7) 0.141(4) Uani 0.590(4) 1 d PDU A 1
O12A O 0.7115(10) 0.0791(3) 0.0918(4) 0.103(3) Uani 0.590(4) 1 d PDU A 1
O13A O 0.9997(9) 0.0128(2) 0.1624(6) 0.094(3) Uani 0.590(4) 1 d PDU A 1
O14A O 1.2534(7) 0.0582(4) 0.2461(4) 0.085(3) Uani 0.590(4) 1 d PDU A 1
N4B N 0.9086(15) 0.0601(5) 0.1481(9) 0.073(4) Uani 0.410(4) 1 d P A 2
O11B O 0.9190(11) 0.1586(3) 0.1679(8) 0.098(4) Uani 0.410(4) 1 d PDU A 2
O12B O 0.6634(10) 0.1170(6) 0.0779(5) 0.094(4) Uani 0.410(4) 1 d PDU A 2
O13B O 1.1329(19) 0.00376(19) 0.1969(9) 0.107(4) Uani 0.410(4) 1 d PDU A 2
O14B O 1.2125(12) 0.0905(3) 0.2360(6) 0.090(4) Uani 0.410(4) 1 d PDU A 2
O1 O 0.4677(4) 0.04972(12) 0.4671(2) 0.0451(8) Uani 1 1 d . . .
O2 O 0.7987(4) -0.07887(12) 0.5487(2) 0.0442(8) Uani 1 1 d . . .
O3 O 1.0665(4) 0.00959(12) 0.58657(19) 0.0405(8) Uani 1 1 d . . .
O4 O 0.6546(4) -0.02597(13) 0.37257(19) 0.0437(8) Uani 1 1 d . . .
O5 O 0.8541(4) 0.09253(12) 0.4844(2) 0.0431(8) Uani 1 1 d . . .
O6 O 0.7112(4) 0.03639(14) 0.6393(2) 0.0505(9) Uani 1 1 d . . .
O7 O 1.1844(5) 0.20124(17) 0.7579(2) 0.0664(12) Uani 1 1 d . . .
O8 O 1.0612(6) 0.26225(14) 0.8410(2) 0.0671(12) Uani 1 1 d . . .
O9 O 0.9264(5) 0.16197(15) 0.6220(2) 0.0642(11) Uani 1 1 d . . .
O10 O 0.6273(5) 0.16950(16) 0.6390(2) 0.0686(12) Uani 1 1 d . . .
F1 F 0.9488(4) 0.17707(12) 0.92441(18) 0.0602(8) Uani 1 1 d . . .
F2 F 1.2173(4) 0.16443(13) 0.92412(19) 0.0648(9) Uani 1 1 d . . .
F3 F 1.0161(4) 0.12133(11) 0.8437(2) 0.0655(9) Uani 1 1 d . . .
F4 F 0.7282(6) 0.23861(18) 0.5170(2) 0.1073(16) Uani 1 1 d . . .
F5 F 0.6526(6) 0.27711(17) 0.6160(3) 0.1155(16) Uani 1 1 d . . .
F6 F 0.9200(5) 0.27495(14) 0.6113(3) 0.0935(13) Uani 1 1 d . . .
F7A F 0.5508(5) 0.1280(2) 0.2174(4) 0.088(2) Uani 0.571(5) 1 d PDU B 1
F8A F 0.7964(7) 0.13975(18) 0.3001(3) 0.102(3) Uani 0.571(5) 1 d PDU B 1
F9A F 0.7102(9) 0.06404(13) 0.2642(4) 0.106(3) Uani 0.571(5) 1 d PDU B 1
F7B F 0.6115(7) 0.14705(17) 0.2490(5) 0.108(4) Uani 0.429(5) 1 d PDU B 2
F8B F 0.8437(6) 0.1050(3) 0.3035(4) 0.108(4) Uani 0.429(5) 1 d PDU B 2
F9B F 0.6252(8) 0.06720(17) 0.2274(6) 0.102(4) Uani 0.429(5) 1 d PDU B 2
F10A F 1.2786(6) 0.02795(15) 0.0719(4) 0.120(3) Uani 0.627(5) 1 d PDU C 1
F11A F 1.2834(6) 0.10824(14) 0.0936(4) 0.097(2) Uani 0.627(5) 1 d PDU C 1
F12A F 1.0554(5) 0.0741(2) 0.0205(3) 0.093(2) Uani 0.627(5) 1 d PDU C 1
F10B F 1.3504(5) 0.0512(2) 0.1011(5) 0.090(3) Uani 0.373(5) 1 d PDU C 2
F11B F 1.1758(12) 0.11295(15) 0.0575(6) 0.128(5) Uani 0.373(5) 1 d PDU C 2
F12B F 1.0978(9) 0.0361(2) 0.0263(5) 0.131(5) Uani 0.373(5) 1 d PDU C 2
S1 S 1.04935(16) 0.21521(5) 0.79726(7) 0.0437(3) Uani 1 1 d . . .
S2 S 0.79980(16) 0.18953(5) 0.65395(7) 0.0433(3) Uani 1 1 d . . .
S3 S 0.8053(2) 0.11614(7) 0.14752(9) 0.0689(5) Uani 1 1 d D A .
S4 S 1.10460(18) 0.05701(6) 0.17915(9) 0.0589(4) Uani 1 1 d D A .
Cd1 Cd 0.75400(4) 0.012170(12) 0.510232(19) 0.03247(9) Uani 1 1 d . . .

loop_
_atom_site_aniso_label
_atom_site_aniso_U_11
_atom_site_aniso_U_22
_atom_site_aniso_U_33
_atom_site_aniso_U_23
_atom_site_aniso_U_13
_atom_site_aniso_U_12
C1 0.055(3) 0.059(3) 0.055(3) 0.001(3) -0.004(3) -0.005(3)
C2 0.060(4) 0.066(4) 0.102(5) 0.033(4) -0.017(3) 0.006(3)
C3 0.047(3) 0.047(3) 0.155(7) 0.012(4) 0.018(4) 0.013(3)
C4 0.076(4) 0.071(4) 0.110(5) -0.028(4) 0.039(4) 0.003(3)
C5 0.055(3) 0.058(3) 0.052(3) -0.003(3) 0.003(2) 0.003(3)
C6 0.038(3) 0.034(2) 0.080(4) 0.014(2) 0.024(2) 0.0057(19)
C7 0.036(2) 0.030(2) 0.034(2) 0.0002(17) 0.0074(17) 0.0020(18)
C8 0.053(3) 0.052(3) 0.034(3) 0.002(2) 0.011(2) -0.010(2)
C9 0.062(3) 0.070(3) 0.046(3) -0.006(3) 0.012(2) -0.032(3)
C10 0.050(3) 0.085(4) 0.045(3) -0.007(3) -0.001(2) -0.020(3)
C11 0.059(3) 0.060(3) 0.040(3) 0.007(2) -0.002(2) 0.000(3)
C12 0.051(3) 0.041(2) 0.033(2) 0.0030(19) 0.009(2) -0.006(2)
C13 0.029(2) 0.051(3) 0.029(2) -0.0066(19) 0.0047(17) 0.0000(19)
C14 0.034(2) 0.030(2) 0.030(2) 0.0062(17) 0.0059(17) 0.0032(17)
C15 0.041(3) 0.047(3) 0.046(3) -0.008(2) 0.005(2) 0.000(2)
C16 0.076(4) 0.064(4) 0.062(4) 0.012(3) 0.014(3) -0.001(3)
C17 0.060(4) 0.087(4) 0.056(4) -0.008(3) 0.017(3) -0.015(3)
C18 0.066(4) 0.092(5) 0.071(4) 0.002(3) 0.026(3) -0.001(3)
N1 0.036(2) 0.0290(18) 0.048(2) 0.0055(16) 0.0080(16) -0.0022(15)
N2 0.0344(19) 0.0330(18) 0.0306(19) -0.0064(15) 0.0072(14) -0.0030(15)
N3 0.038(2) 0.084(3) 0.039(2) -0.004(2) 0.0054(17) 0.000(2)
N4A 0.049(4) 0.058(5) 0.064(5) -0.003(4) 0.015(3) 0.001(3)
O11A 0.130(7) 0.153(7) 0.150(7) 0.071(6) 0.056(5) 0.019(6)
O12A 0.090(5) 0.150(7) 0.058(4) -0.020(5) -0.005(4) 0.002(5)
O13A 0.092(5) 0.087(5) 0.108(5) 0.007(4) 0.035(4) -0.039(4)
O14A 0.078(5) 0.103(5) 0.067(4) 0.018(4) 0.004(3) 0.008(4)
N4B 0.055(7) 0.066(7) 0.107(9) -0.031(7) 0.039(6) -0.014(6)
O11B 0.098(7) 0.097(7) 0.100(7) 0.013(6) 0.025(5) -0.012(6)
O12B 0.108(7) 0.109(7) 0.059(6) 0.000(5) 0.006(5) 0.009(6)
O13B 0.113(7) 0.112(7) 0.106(7) 0.018(6) 0.047(6) -0.010(6)
O14B 0.089(7) 0.094(7) 0.083(6) -0.022(6) 0.012(5) 0.001(6)
O1 0.0455(18) 0.0380(17) 0.0531(19) 0.0103(14) 0.0142(14) 0.0110(14)
O2 0.0332(17) 0.0405(18) 0.059(2) 0.0096(15) 0.0115(14) -0.0039(13)
O3 0.0415(18) 0.0438(17) 0.0323(17) -0.0084(14) -0.0001(13) -0.0032(14)
O4 0.0361(17) 0.059(2) 0.0382(17) -0.0082(15) 0.0127(13) 0.0039(14)
O5 0.0441(18) 0.0347(16) 0.0509(19) 0.0012(14) 0.0120(14) -0.0010(13)
O6 0.0420(18) 0.069(2) 0.0420(19) -0.0138(16) 0.0127(14) -0.0024(16)
O7 0.040(2) 0.101(3) 0.061(2) 0.001(2) 0.0156(17) -0.0045(19)
O8 0.088(3) 0.041(2) 0.063(2) -0.0098(18) -0.001(2) -0.0076(19)
O9 0.080(3) 0.057(2) 0.053(2) -0.0169(18) 0.0085(19) 0.0127(19)
O10 0.058(2) 0.086(3) 0.050(2) 0.017(2) -0.0126(17) -0.025(2)
F1 0.0673(19) 0.071(2) 0.0471(17) -0.0041(14) 0.0224(14) 0.0029(15)
F2 0.0492(18) 0.078(2) 0.0579(19) 0.0126(16) -0.0077(14) 0.0025(15)
F3 0.077(2) 0.0427(16) 0.077(2) -0.0108(15) 0.0182(17) -0.0042(15)
F4 0.147(4) 0.109(3) 0.053(2) 0.035(2) -0.005(2) -0.017(3)
F5 0.111(3) 0.080(3) 0.157(4) 0.030(3) 0.035(3) 0.047(2)
F6 0.095(3) 0.066(2) 0.117(3) 0.019(2) 0.021(2) -0.027(2)
F7A 0.072(4) 0.107(5) 0.096(4) -0.015(4) 0.043(3) 0.009(3)
F8A 0.112(5) 0.110(5) 0.090(4) -0.033(4) 0.038(4) -0.015(4)
F9A 0.156(6) 0.080(4) 0.095(5) 0.039(4) 0.054(4) 0.017(4)
F7B 0.139(7) 0.098(6) 0.103(6) -0.022(5) 0.060(5) 0.025(5)
F8B 0.120(7) 0.138(7) 0.065(5) 0.005(5) 0.023(5) -0.005(6)
F9B 0.105(6) 0.094(6) 0.112(7) 0.026(5) 0.036(5) -0.004(5)
F10A 0.158(5) 0.103(5) 0.124(5) -0.002(4) 0.081(4) 0.047(4)
F11A 0.097(4) 0.095(4) 0.102(4) 0.039(3) 0.033(3) -0.023(3)
F12A 0.099(4) 0.123(5) 0.058(3) 0.016(3) 0.020(3) 0.003(4)
F10B 0.085(6) 0.108(7) 0.093(6) -0.021(5) 0.053(4) 0.001(5)
F11B 0.158(8) 0.117(8) 0.117(7) 0.029(6) 0.049(6) 0.014(7)
F12B 0.138(8) 0.153(8) 0.106(7) -0.025(7) 0.033(6) -0.008(7)
S1 0.0397(6) 0.0518(7) 0.0369(6) -0.0021(5) 0.0030(5) -0.0022(5)
S2 0.0479(7) 0.0448(6) 0.0332(6) 0.0036(5) 0.0009(5) -0.0032(5)
S3 0.0523(8) 0.1049(12) 0.0510(8) 0.0182(8) 0.0148(6) 0.0118(8)
S4 0.0512(8) 0.0738(9) 0.0554(8) 0.0145(7) 0.0198(6) -0.0008(7)
Cd1 0.03296(18) 0.03162(17) 0.03403(17) -0.00218(13) 0.01013(12) -0.00037(12)

loop_
_atom_type_symbol
_atom_type_description
_atom_type_scat_dispersion_real
_atom_type_scat_dispersion_imag
_atom_type_scat_source
C C 0.0033 0.0016 'International Tables Vol C Tables 4.2.6.8 and 6.1.1.4'
H H 0.0000 0.0000 'International Tables Vol C Tables 4.2.6.8 and 6.1.1.4'
N N 0.0061 0.0033 'International Tables Vol C Tables 4.2.6.8 and 6.1.1.4'
O O 0.0106 0.0060 'International Tables Vol C Tables 4.2.6.8 and 6.1.1.4'
F F 0.0171 0.0103 'International Tables Vol C Tables 4.2.6.8 and 6.1.1.4'
S S 0.1246 0.1234 'International Tables Vol C Tables 4.2.6.8 and 6.1.1.4'
Cd Cd -0.8075 1.2024 'International Tables Vol C Tables 4.2.6.8 and 6.1.1.4'

loop_
_geom_angle_atom_site_label_1
_geom_angle_atom_site_label_2
_geom_angle_atom_site_label_3
_geom_angle
_geom_angle_site_symmetry_1
_geom_angle_site_symmetry_3
_geom_angle_publ_flag
N1 C1 C2 120.6(6) . . ?
N1 C1 H1 119.7 . . ?
C2 C1 H1 119.7 . . ?
C3 C2 C1 119.8(6) . . ?
C3 C2 H2 120.1 . . ?
C1 C2 H2 120.1 . . ?
C2 C3 C4 120.7(6) . . ?
C2 C3 H3 119.7 . . ?
C4 C3 H3 119.7 . . ?
C3 C4 C5 118.6(7) . . ?
C3 C4 H4 120.7 . . ?
C5 C4 H4 120.7 . . ?
N1 C5 C4 120.0(5) . . ?
N1 C5 H5 120.0 . . ?
C4 C5 H5 120.0 . . ?
N1 C6 C7 113.0(4) . . ?
N1 C6 H6A 109.0 . . ?
C7 C6 H6A 109.0 . . ?
N1 C6 H6B 109.0 . . ?
C7 C6 H6B 109.0 . . ?
H6A C6 H6B 107.8 . . ?
O2 C7 O1 124.1(4) 3_656 . ?
O2 C7 C6 120.1(4) 3_656 . ?
O1 C7 C6 115.8(4) . . ?
N2 C8 C9 120.8(5) . . ?
N2 C8 H8 119.6 . . ?
C9 C8 H8 119.6 . . ?
C8 C9 C10 119.3(5) . . ?
C8 C9 H9 120.4 . . ?
C10 C9 H9 120.4 . . ?
C11 C10 C9 119.8(5) . . ?
C11 C10 H10 120.1 . . ?
C9 C10 H10 120.1 . . ?
C12 C11 C10 119.7(5) . . ?
C12 C11 H11 120.2 . . ?
C10 C11 H11 120.2 . . ?
N2 C12 C11 120.5(5) . . ?
N2 C12 H12 119.8 . . ?
C11 C12 H12 119.8 . . ?
N2 C13 C14 113.4(3) . . ?
N2 C13 H13A 108.9 . . ?
C14 C13 H13A 108.9 . . ?
N2 C13 H13B 108.9 . . ?
C14 C13 H13B 108.9 . . ?
H13A C13 H13B 107.7 . . ?
O4 C14 O3 123.3(4) 3_756 . ?
O4 C14 C13 120.1(4) 3_756 . ?
O3 C14 C13 116.6(4) . . ?
F1 C15 F2 108.7(4) . . ?
F1 C15 F3 107.7(4) . . ?
F2 C15 F3 107.8(4) . . ?
F1 C15 S1 112.2(3) . . ?
F2 C15 S1 109.4(4) . . ?
F3 C15 S1 111.0(3) . . ?
F5 C16 F6 109.3(6) . . ?
F5 C16 F4 108.7(6) . . ?
F6 C16 F4 108.9(6) . . ?
F5 C16 S2 110.9(5) . . ?
F6 C16 S2 110.9(4) . . ?
F4 C16 S2 108.1(4) . . ?
F7B C17 F9A 125.3(5) . . ?
F7B C17 F8B 110.5(4) . . ?
F9A C17 F8B 71.9(4) . . ?
F7B C17 F9B 108.8(4) . . ?
F8B C17 F9B 107.2(4) . . ?
F7B C17 F8A 70.6(4) . . ?
F9A C17 F8A 108.7(4) . . ?
F9B C17 F8A 137.8(6) . . ?
F9A C17 F7A 108.0(4) . . ?
F8B C17 F7A 139.6(5) . . ?
F9B C17 F7A 79.1(4) . . ?
F8A C17 F7A 105.4(4) . . ?
F7B C17 S3 116.2(4) . . ?
F9A C17 S3 113.8(4) . . ?
F8B C17 S3 108.6(4) . . ?
F9B C17 S3 105.2(5) . . ?
F8A C17 S3 112.6(4) . . ?
F7A C17 S3 107.9(3) . . ?
F10A C18 F11B 130.8(6) . . ?
F10A C18 F12A 109.9(4) . . ?
F11B C18 F12A 66.0(4) . . ?
F11B C18 F10B 108.9(4) . . ?
F12A C18 F10B 138.2(5) . . ?
F10A C18 F12B 67.9(4) . . ?
F11B C18 F12B 108.6(5) . . ?
F12A C18 F12B 46.7(4) . . ?
F10B C18 F12B 106.4(4) . . ?
F10A C18 F11A 108.7(4) . . ?
F12A C18 F11A 106.1(4) . . ?
F10B C18 F11A 73.1(4) . . ?
F12B C18 F11A 139.4(6) . . ?
F10A C18 S4 111.4(4) . . ?
F11B C18 S4 115.4(5) . . ?
F12A C18 S4 111.1(3) . . ?
F10B C18 S4 108.1(4) . . ?
F12B C18 S4 109.0(5) . . ?
F11A C18 S4 109.5(4) . . ?
C1 N1 C5 120.4(5) . . ?
C1 N1 C6 120.9(5) . . ?
C5 N1 C6 118.7(4) . . ?
C8 N2 C12 119.9(4) . . ?
C8 N2 C13 119.6(4) . . ?
C12 N2 C13 120.4(4) . . ?
S2 N3 S1 127.0(3) . . ?
S3 N4A S4 121.4(5) . . ?
S4 N4B S3 120.2(7) . . ?
C7 O1 Cd1 157.6(3) . . ?
C7 O1 Cd1 91.7(3) . 3_656 ?
Cd1 O1 Cd1 109.24(12) . 3_656 ?
C7 O2 Cd1 91.7(3) 3_656 . ?
C14 O3 Cd1 91.9(3) . 3_756 ?
C14 O3 Cd1 150.7(3) . . ?
Cd1 O3 Cd1 108.96(11) 3_756 . ?
C14 O4 Cd1 91.2(2) 3_756 . ?
O7 S1 O8 119.3(3) . . ?
O7 S1 N3 116.2(2) . . ?
O8 S1 N3 109.9(3) . . ?
O7 S1 C15 104.6(2) . . ?
O8 S1 C15 104.2(2) . . ?
N3 S1 C15 99.6(2) . . ?
O10 S2 O9 117.8(3) . . ?
O10 S2 N3 109.4(2) . . ?
O9 S2 N3 116.2(2) . . ?
O10 S2 C16 103.8(3) . . ?
O9 S2 C16 104.4(3) . . ?
N3 S2 C16 103.3(3) . . ?
O12B S3 O11B 121.3(7) . . ?
O11B S3 O12A 153.4(7) . . ?
O12B S3 O11A 76.4(7) . . ?
O11B S3 O11A 47.6(6) . . ?
O12A S3 O11A 119.7(6) . . ?
O12B S3 N4A 150.3(5) . . ?
O11B S3 N4A 57.4(5) . . ?
O12A S3 N4A 121.3(5) . . ?
O11A S3 N4A 104.0(6) . . ?
O12B S3 N4B 108.0(7) . . ?
O11B S3 N4B 114.1(6) . . ?
O12A S3 N4B 65.4(5) . . ?
O11A S3 N4B 151.7(7) . . ?
N4A S3 N4B 58.1(5) . . ?
O12B S3 C17 106.8(4) . . ?
O11B S3 C17 102.4(6) . . ?
O12A S3 C17 103.7(4) . . ?
O11A S3 C17 103.3(5) . . ?
N4A S3 C17 101.9(3) . . ?
N4B S3 C17 102.0(5) . . ?
O13A S4 O14A 120.8(5) . . ?
O13A S4 O14B 150.7(6) . . ?
O13A S4 O13B 45.4(6) . . ?
O14A S4 O13B 78.4(7) . . ?
O14B S4 O13B 115.2(7) . . ?
O13A S4 N4B 58.2(6) . . ?
O14A S4 N4B 149.4(6) . . ?
O14B S4 N4B 127.0(6) . . ?
O13B S4 N4B 102.7(8) . . ?
O13A S4 N4A 116.5(4) . . ?
O14A S4 N4A 105.0(5) . . ?
O14B S4 N4A 69.6(5) . . ?
O13B S4 N4A 151.6(7) . . ?
N4B S4 N4A 59.9(5) . . ?
O13A S4 C18 104.2(4) . . ?
O14A S4 C18 106.1(3) . . ?
O14B S4 C18 102.1(5) . . ?
O13B S4 C18 103.8(6) . . ?
N4B S4 C18 103.3(5) . . ?
N4A S4 C18 102.2(3) . . ?
O5 Cd1 O6 92.72(13) . . ?
O5 Cd1 O1 84.67(11) . . ?
O6 Cd1 O1 80.76(12) . . ?
O5 Cd1 O3 79.63(11) . 3_756 ?
O6 Cd1 O3 153.72(11) . 3_756 ?
O1 Cd1 O3 122.91(11) . 3_756 ?
O5 Cd1 O4 104.41(11) . . ?
O6 Cd1 O4 152.19(11) . . ?
O1 Cd1 O4 79.24(11) . . ?
O3 Cd1 O4 53.16(10) 3_756 . ?
O5 Cd1 O1 154.64(11) . 3_656 ?
O6 Cd1 O1 77.58(12) . 3_656 ?
O1 Cd1 O1 70.76(12) . 3_656 ?
O3 Cd1 O1 118.75(11) 3_756 3_656 ?
O4 Cd1 O1 77.69(11) . 3_656 ?
O5 Cd1 O2 152.66(11) . . ?
O6 Cd1 O2 93.96(12) . . ?
O1 Cd1 O2 122.57(10) . . ?
O3 Cd1 O2 82.72(11) 3_756 . ?
O4 Cd1 O2 80.88(11) . . ?
O1 Cd1 O2 52.50(10) 3_656 . ?
O5 Cd1 O3 77.42(11) . . ?
O6 Cd1 O3 82.78(11) . . ?
O1 Cd1 O3 154.99(11) . . ?
O3 Cd1 O3 71.05(11) 3_756 . ?
O4 Cd1 O3 121.92(11) . . ?
O1 Cd1 O3 123.52(10) 3_656 . ?
O2 Cd1 O3 77.17(10) . . ?

loop_
_geom_bond_atom_site_label_1
_geom_bond_atom_site_label_2
_geom_bond_distance
_geom_bond_site_symmetry_2
_geom_bond_publ_flag
C1 N1 1.334(6) . ?
C1 C2 1.358(9) . ?
C1 H1 0.9300 . ?
C2 C3 1.328(11) . ?
C2 H2 0.9300 . ?
C3 C4 1.365(10) . ?
C3 H3 0.9300 . ?
C4 C5 1.376(9) . ?
C4 H4 0.9300 . ?
C5 N1 1.335(7) . ?
C5 H5 0.9300 . ?
C6 N1 1.461(6) . ?
C6 C7 1.525(6) . ?
C6 H6A 0.9700 . ?
C6 H6B 0.9700 . ?
C7 O2 1.238(5) 3_656 ?
C7 O1 1.245(5) . ?
C8 N2 1.344(6) . ?
C8 C9 1.353(7) . ?
C8 H8 0.9300 . ?
C9 C10 1.370(8) . ?
C9 H9 0.9300 . ?
C10 C11 1.360(8) . ?
C10 H10 0.9300 . ?
C11 C12 1.354(7) . ?
C11 H11 0.9300 . ?
C12 N2 1.350(6) . ?
C12 H12 0.9300 . ?
C13 N2 1.476(5) . ?
C13 C14 1.518(6) . ?
C13 H13A 0.9700 . ?
C13 H13B 0.9700 . ?
C14 O4 1.243(5) 3_756 ?
C14 O3 1.244(5) . ?
C15 F1 1.310(6) . ?
C15 F2 1.326(6) . ?
C15 F3 1.331(6) . ?
C15 S1 1.824(5) . ?
C16 F5 1.298(8) . ?
C16 F6 1.308(7) . ?
C16 F4 1.318(7) . ?
C16 S2 1.825(6) . ?
C17 F7B 1.298(4) . ?
C17 F9A 1.303(4) . ?
C17 F8B 1.321(4) . ?
C17 F9B 1.329(4) . ?
C17 F8A 1.333(4) . ?
C17 F7A 1.337(4) . ?
C17 S3 1.803(4) . ?
C18 F10A 1.300(4) . ?
C18 F11B 1.306(4) . ?
C18 F12A 1.322(4) . ?
C18 F10B 1.329(4) . ?
C18 F12B 1.329(4) . ?
C18 F11A 1.334(4) . ?
C18 S4 1.823(4) . ?
N3 S2 1.551(4) . ?
N3 S1 1.576(4) . ?
N4A S3 1.550(8) . ?
N4A S4 1.627(8) . ?
O11A S3 1.430(4) . ?
O12A S3 1.426(5) . ?
O13A S4 1.416(4) . ?
O14A S4 1.419(4) . ?
N4B S4 1.514(12) . ?
N4B S3 1.682(13) . ?
O11B S3 1.422(5) . ?
O12B S3 1.413(5) . ?
O13B S4 1.437(5) . ?
O14B S4 1.421(5) . ?
O1 Cd1 2.415(3) . ?
O1 Cd1 2.477(3) 3_656 ?
O2 C7 1.238(5) 3_656 ?
O2 Cd1 2.480(3) . ?
O3 Cd1 2.437(3) 3_756 ?
O3 Cd1 2.499(3) . ?
O4 C14 1.243(5) 3_756 ?
O4 Cd1 2.453(3) . ?
O5 Cd1 2.328(3) . ?
O6 Cd1 2.331(3) . ?
O7 S1 1.418(4) . ?
O8 S1 1.425(4) . ?
O9 S2 1.429(4) . ?
O10 S2 1.425(4) . ?
Cd1 O3 2.437(3) 3_756 ?
Cd1 O1 2.477(3) 3_656 ?
